data_7126406
loop_
_publ_author_name
'Wang, Jiwei'
'Zhan, Licheng'
'Wang, Gendi'
'Wei, Yin'
'Shi, Min'
'Zhang, Jun'

_publ_section_title
;
 Pd-Promoted cross coupling of iodobenzene with vinylgold via an
 unprecedented phenyl transmetalation from Pd to Au.
;
_journal_issue 46
_journal_name_full 'Chemical communications (Cambridge, England)'
_journal_page_first 6213
_journal_page_last 6216
_journal_paper_doi 10.1039/d0cc02645j
_journal_volume 56
_journal_year 2020
_chemical_formula_moiety 'C63 H78 Au N5 Pd, 2(B F4)'
_chemical_formula_sum 'C63 H78 Au B2 F8 N5 Pd'
_chemical_formula_weight 1382.29
_space_group_crystal_system monoclinic
_space_group_IT_number 11
_space_group_name_Hall '-P 2yb'
_space_group_name_H-M_alt 'P 1 21/m 1'
_atom_sites_solution_hydrogens geom
_atom_sites_solution_primary dual
_audit_creation_date 2018-03-20
_audit_creation_method
;
Olex2 1.2
(compiled 2017.08.10 svn.r3458 for OlexSys, GUI svn.r5381)
;
_audit_update_record
;
2019-06-26 deposited with the CCDC.	2020-04-17 downloaded from the CCDC.
;
_cell_angle_alpha 90
_cell_angle_beta 115.7160(10)
_cell_angle_gamma 90
_cell_formula_units_Z 2
_cell_length_a 15.3922(2)
_cell_length_b 14.4465(2)
_cell_length_c 16.7191(2)
_cell_measurement_reflns_used 9928
_cell_measurement_temperature 170(2)
_cell_measurement_theta_max 54.883
_cell_measurement_theta_min 2.840
_cell_volume 3349.50(8)
_computing_cell_refinement 'SAINT v8.37A (Bruker, 2015)'
_computing_data_reduction 'SAINT v8.37A (Bruker, 2015)'
_computing_molecular_graphics 'Olex2 (Dolomanov et al., 2009)'
_computing_publication_material 'Olex2 (Dolomanov et al., 2009)'
_computing_structure_refinement 'ShelXL (Sheldrick, 2015)'
_computing_structure_solution 'ShelXT (Sheldrick, 2015)'
_diffrn_ambient_temperature 170.0
_diffrn_measured_fraction_theta_full 0.998
_diffrn_measured_fraction_theta_max 0.998
_diffrn_measurement_device_type 'Bruker D8 Venture'
_diffrn_measurement_method '\f and \w scans'
_diffrn_radiation_type GaK\a
_diffrn_radiation_wavelength 1.34139
_diffrn_reflns_av_R_equivalents 0.0494
_diffrn_reflns_av_unetI/netI 0.0355
_diffrn_reflns_Laue_measured_fraction_full 0.998
_diffrn_reflns_Laue_measured_fraction_max 0.998
_diffrn_reflns_limit_h_max 18
_diffrn_reflns_limit_h_min -18
_diffrn_reflns_limit_k_max 17
_diffrn_reflns_limit_k_min -14
_diffrn_reflns_limit_l_max 19
_diffrn_reflns_limit_l_min -19
_diffrn_reflns_number 36285
_diffrn_reflns_point_group_measured_fraction_full 0.998
_diffrn_reflns_point_group_measured_fraction_max 0.998
_diffrn_reflns_theta_full 52.980
_diffrn_reflns_theta_max 52.980
_diffrn_reflns_theta_min 2.839
_diffrn_standards_number 0
_exptl_absorpt_coefficient_mu 4.657
_exptl_absorpt_correction_T_max 0.7508
_exptl_absorpt_correction_T_min 0.5226
_exptl_absorpt_correction_type multi-scan
_exptl_absorpt_process_details
'SADABS-2016/2 (Bruker,2016/2) was used for absorption correction. wR2(int) was 0.1513 before and 0.0605 after correction. The Ratio of minimum to maximum transmission is 0.6961. The \l/2 correction factor is Not present.'
_exptl_crystal_colour yellow
_exptl_crystal_density_diffrn 1.371
_exptl_crystal_description block
_exptl_crystal_F_000 1396
_exptl_crystal_size_max 0.05
_exptl_crystal_size_mid 0.03
_exptl_crystal_size_min 0.02
_refine_diff_density_max 2.343
_refine_diff_density_min -1.368
_refine_diff_density_rms 0.107
_refine_ls_extinction_method none
_refine_ls_goodness_of_fit_ref 1.059
_refine_ls_hydrogen_treatment constr
_refine_ls_matrix_type full
_refine_ls_number_parameters 412
_refine_ls_number_reflns 6170
_refine_ls_number_restraints 64
_refine_ls_restrained_S_all 1.132
_refine_ls_R_factor_all 0.0442
_refine_ls_R_factor_gt 0.0390
_refine_ls_shift/su_max 0.002
_refine_ls_shift/su_mean 0.000
_refine_ls_structure_factor_coef Fsqd
_refine_ls_weighting_details 'w=1/[\s^2^(Fo^2^)+(0.0347P)^2^+12.5930P] where P=(Fo^2^+2Fc^2^)/3'
_refine_ls_weighting_scheme calc
_refine_ls_wR_factor_gt 0.0901
_refine_ls_wR_factor_ref 0.0929
_reflns_Friedel_coverage 0.000
_reflns_number_gt 5599
_reflns_number_total 6170
_reflns_threshold_expression 'I > 2\s(I)'
_cod_data_source_file d0cc02645j2.cif
_cod_data_source_block wmj18009_0m
_cod_depositor_comments 'Adding full bibliography for 7126403--7126408.cif.'
_cod_database_code 7126406
_shelx_shelxl_version_number 2016/6
_shelx_space_group_comment
;
The symmetry employed for this shelxl refinement is uniquely defined
by the following loop, which should always be used as a source of
symmetry information in preference to the above space-group names.
They are only intended as comments.
;
_shelx_estimated_absorpt_t_max 0.913
_shelx_estimated_absorpt_t_min 0.801
_olex2_refinement_description
;
1. Fixed Uiso
 At 1.2 times of:
  All C(H) groups
 At 1.5 times of:
  All C(H,H,H) groups
2. Restrained distances
 F4-B2 = F5_$1-B2 = F5-B2 = F6-B2
 1.34 with sigma of 0.02
3. Uiso/Uaniso restraints and constraints
F1 \\sim F2 \\sim F3 \\sim B1: within 2A with sigma of 0.01 and sigma for
terminal atoms of 0.02
F4 \\sim F5 \\sim F5 \\sim F6 \\sim B2: within 2A with sigma of 0.01 and sigma
for terminal atoms of 0.02
Uanis(B1) \\sim Ueq, Uanis(F3) \\sim Ueq, Uanis(F1) \\sim Ueq, Uanis(F2) \\sim
Ueq: with sigma of 0.005 and sigma for terminal atoms of 0.01
4. Others
 Fixed Sof: H40A(0.5) H40B(0.5) H40C(0.5)
5.a Ternary CH refined with riding coordinates:
 C15(H15), C22(H22), C33(H33), C36(H36)
5.b Aromatic/amide H refined with riding coordinates:
 C5(H5), C6(H6), C7(H7), C9(H9), C10(H10), C13(H13), C14(H14), C20(H20),
 C21(H21), C26(H26), C29(H29), C30(H30), C31(H31)
5.c Idealised Me refined as rotating group:
 C16(H16A,H16B,H16C), C17(H17A,H17B,H17C), C23(H23A,H23B,H23C), C24(H24A,H24B,
 H24C), C34(H34A,H34B,H34C), C35(H35A,H35B,H35C), C37(H37A,H37B,H37C), C38(H38A,
 H38B,H38C), C40(H40A,H40B,H40C)
;
_olex2_submission_special_instructions 'No special instructions were received'

loop_
_space_group_symop_operation_xyz
'x, y, z'
'-x, y+1/2, -z'
'-x, -y, -z'
'x, -y-1/2, z'

loop_
_atom_site_label
_atom_site_type_symbol
_atom_site_fract_x
_atom_site_fract_y
_atom_site_fract_z
_atom_site_U_iso_or_equiv
_atom_site_adp_type
_atom_site_occupancy
_atom_site_site_symmetry_order
_atom_site_calc_flag
_atom_site_refinement_flags_posn
_atom_site_refinement_flags_adp
_atom_site_refinement_flags_occupancy
_atom_site_disorder_assembly
_atom_site_disorder_group
Au1 Au 0.32359(2) 0.750000 0.28072(2) 0.02128(9) Uani 1 2 d S T P . .
Pd1 Pd 0.50448(3) 0.750000 0.27279(3) 0.02534(12) Uani 1 2 d S T P . .
N1 N 0.4413(3) 0.750000 0.4793(3) 0.0215(11) Uani 1 2 d S T P . .
N2 N 0.6502(4) 0.750000 0.3088(4) 0.0347(14) Uani 1 2 d S T P . .
N3 N 0.4598(4) 0.750000 0.1317(4) 0.0393(15) Uani 1 2 d S T P . .
N4 N 0.1638(2) 0.6759(3) 0.1089(2) 0.0230(8) Uani 1 1 d . . . . .
C1 C 0.4433(4) 0.750000 0.3976(4) 0.0227(13) Uani 1 2 d S T P . .
C2 C 0.5302(4) 0.750000 0.3959(4) 0.0223(13) Uani 1 2 d S T P . .
C3 C 0.6183(4) 0.750000 0.4721(4) 0.0237(13) Uani 1 2 d S T P . .
C4 C 0.7095(5) 0.750000 0.4701(4) 0.0316(16) Uani 1 2 d S T P . .
C5 C 0.7910(5) 0.750000 0.5494(5) 0.0394(18) Uani 1 2 d S T P . .
H5 H 0.852366 0.750000 0.548630 0.047 Uiso 1 2 calc RS T P . .
C6 C 0.7866(5) 0.750000 0.6312(4) 0.0398(18) Uani 1 2 d S T P . .
H6 H 0.844588 0.750000 0.684692 0.048 Uiso 1 2 calc RS T P . .
C7 C 0.6994(5) 0.750000 0.6349(4) 0.0323(16) Uani 1 2 d S T P . .
H7 H 0.696622 0.750000 0.690594 0.039 Uiso 1 2 calc RS T P . .
C8 C 0.6136(4) 0.750000 0.5548(4) 0.0231(13) Uani 1 2 d S T P . .
C9 C 0.5224(4) 0.750000 0.5550(4) 0.0245(14) Uani 1 2 d S T P . .
H9 H 0.518293 0.750000 0.610053 0.029 Uiso 1 2 calc RS T P . .
C10 C 0.7197(5) 0.750000 0.3878(4) 0.0400(18) Uani 1 2 d S T P . .
H10 H 0.783534 0.750000 0.392546 0.048 Uiso 1 2 calc RS T P . .
C11 C 0.6758(5) 0.750000 0.2343(4) 0.0357(17) Uani 1 2 d S T P . .
C12 C 0.6851(4) 0.6646(5) 0.1998(3) 0.0447(14) Uani 1 1 d . . . . .
C13 C 0.7005(4) 0.6676(5) 0.1232(4) 0.0557(17) Uani 1 1 d . . . . .
H13 H 0.706824 0.611322 0.096831 0.067 Uiso 1 1 calc R . . . .
C14 C 0.7066(7) 0.750000 0.0853(6) 0.060(3) Uani 1 2 d S T P . .
H14 H 0.715158 0.750000 0.032348 0.072 Uiso 1 2 calc RS T P . .
C15 C 0.6814(4) 0.5725(5) 0.2417(4) 0.0532(16) Uani 1 1 d . . . . .
H15 H 0.640950 0.581114 0.274549 0.064 Uiso 1 1 calc R . . . .
C16 C 0.6369(5) 0.4940(5) 0.1755(5) 0.074(2) Uani 1 1 d . . . . .
H16A H 0.624738 0.440914 0.205699 0.111 Uiso 1 1 calc GR . . . .
H16B H 0.681400 0.475691 0.150551 0.111 Uiso 1 1 calc GR . . . .
H16C H 0.575963 0.514893 0.127570 0.111 Uiso 1 1 calc GR . . . .
C17 C 0.7830(5) 0.5449(6) 0.3098(5) 0.083(2) Uani 1 1 d . . . . .
H17A H 0.824031 0.534566 0.279353 0.125 Uiso 1 1 calc GR . . . .
H17B H 0.779402 0.487937 0.340064 0.125 Uiso 1 1 calc GR . . . .
H17C H 0.810388 0.594638 0.353526 0.125 Uiso 1 1 calc GR . . . .
C18 C 0.3484(4) 0.750000 0.4817(4) 0.0229(13) Uani 1 2 d S T P . .
C19 C 0.3061(3) 0.6642(4) 0.4814(3) 0.0331(11) Uani 1 1 d . . . . .
C20 C 0.2151(4) 0.6677(4) 0.4800(4) 0.0476(14) Uani 1 1 d . . . . .
H20 H 0.183091 0.611504 0.480175 0.057 Uiso 1 1 calc R . . . .
C21 C 0.1707(6) 0.750000 0.4785(6) 0.052(2) Uani 1 2 d S T P . .
H21 H 0.107999 0.750001 0.476268 0.062 Uiso 1 2 calc RS T P . .
C22 C 0.3546(4) 0.5730(4) 0.4813(3) 0.0386(12) Uani 1 1 d . . . . .
H22 H 0.417816 0.587555 0.480579 0.046 Uiso 1 1 calc R . . . .
C23 C 0.2965(5) 0.5153(5) 0.3994(4) 0.0680(19) Uani 1 1 d . . . . .
H23A H 0.237003 0.494171 0.401439 0.102 Uiso 1 1 calc GR . . . .
H23B H 0.334617 0.461582 0.397845 0.102 Uiso 1 1 calc GR . . . .
H23C H 0.280377 0.552922 0.346029 0.102 Uiso 1 1 calc GR . . . .
C24 C 0.3758(6) 0.5174(5) 0.5654(4) 0.069(2) Uani 1 1 d . . . . .
H24A H 0.415687 0.554496 0.617618 0.104 Uiso 1 1 calc GR . . . .
H24B H 0.410398 0.460561 0.564960 0.104 Uiso 1 1 calc GR . . . .
H24C H 0.315084 0.501406 0.567704 0.104 Uiso 1 1 calc GR . . . .
C25 C 0.2050(4) 0.750000 0.1608(4) 0.0240(13) Uani 1 2 d S T P . .
C26 C 0.0990(3) 0.7039(3) 0.0247(3) 0.0291(10) Uani 1 1 d . . . . .
H26 H 0.061751 0.664811 -0.023804 0.035 Uiso 1 1 calc R . . . .
C27 C 0.1688(3) 0.5799(3) 0.1372(3) 0.0286(10) Uani 1 1 d . . . . .
C28 C 0.0925(3) 0.5480(4) 0.1544(3) 0.0332(11) Uani 1 1 d . . . . .
C29 C 0.0919(4) 0.4530(4) 0.1723(3) 0.0445(14) Uani 1 1 d . . . . .
H29 H 0.041346 0.428162 0.183923 0.053 Uiso 1 1 calc R . . . .
C30 C 0.1629(4) 0.3962(4) 0.1733(4) 0.0496(15) Uani 1 1 d . . . . .
H30 H 0.159921 0.331875 0.183826 0.060 Uiso 1 1 calc R . . . .
C31 C 0.2388(4) 0.4296(4) 0.1595(3) 0.0444(14) Uani 1 1 d . . . . .
H31 H 0.288294 0.388707 0.162028 0.053 Uiso 1 1 calc R . . . .
C32 C 0.2437(3) 0.5231(3) 0.1418(3) 0.0326(11) Uani 1 1 d . . . . .
C33 C 0.3291(3) 0.5596(4) 0.1289(3) 0.0387(12) Uani 1 1 d . . . . .
H33 H 0.323174 0.628476 0.123110 0.046 Uiso 1 1 calc R . . . .
C34 C 0.3317(4) 0.5210(5) 0.0452(4) 0.0552(16) Uani 1 1 d . . . . .
H34A H 0.332398 0.453252 0.047568 0.083 Uiso 1 1 calc GR . . . .
H34B H 0.389822 0.543142 0.041173 0.083 Uiso 1 1 calc GR . . . .
H34C H 0.274455 0.541919 -0.006921 0.083 Uiso 1 1 calc GR . . . .
C35 C 0.4232(4) 0.5366(4) 0.2112(4) 0.0490(15) Uani 1 1 d . . . . .
H35A H 0.419258 0.560058 0.264572 0.074 Uiso 1 1 calc GR . . . .
H35B H 0.477684 0.565811 0.205517 0.074 Uiso 1 1 calc GR . . . .
H35C H 0.432445 0.469387 0.215948 0.074 Uiso 1 1 calc GR . . . .
C36 C 0.0133(4) 0.6094(4) 0.1542(3) 0.0395(12) Uani 1 1 d . . . . .
H36 H 0.025193 0.673453 0.138463 0.047 Uiso 1 1 calc R . . . .
C37 C -0.0846(4) 0.5781(6) 0.0839(5) 0.078(2) Uani 1 1 d . . . . .
H37A H -0.082061 0.572525 0.026555 0.117 Uiso 1 1 calc GR . . . .
H37B H -0.133730 0.623609 0.079243 0.117 Uiso 1 1 calc GR . . . .
H37C H -0.100873 0.517869 0.100822 0.117 Uiso 1 1 calc GR . . . .
C38 C 0.0129(6) 0.6136(6) 0.2449(4) 0.082(2) Uani 1 1 d . . . . .
H38A H 0.004884 0.551054 0.263351 0.123 Uiso 1 1 calc GR . . . .
H38B H -0.040592 0.652778 0.241526 0.123 Uiso 1 1 calc GR . . . .
H38C H 0.073997 0.639706 0.288133 0.123 Uiso 1 1 calc GR . . . .
C39 C 0.4438(6) 0.750000 0.0594(5) 0.045(2) Uani 1 2 d S T P . .
C40 C 0.4216(8) 0.750000 -0.0348(5) 0.076(3) Uani 1 2 d S T P . .
H40A H 0.468317 0.711014 -0.044439 0.114 Uiso 0.5 1 calc GR . . A -1
H40B H 0.425253 0.813401 -0.053948 0.114 Uiso 0.5 1 calc GR . . A -1
H40C H 0.356485 0.725585 -0.069132 0.114 Uiso 0.5 1 calc GR . . A -1
F1 F 0.5948(5) 0.750000 0.7672(5) 0.109(2) Uani 1 2 d S TU P . .
F2 F 0.5331(6) 0.8196(4) 0.8465(4) 0.150(2) Uani 1 1 d . U . . .
F3 F 0.4485(10) 0.750000 0.7249(9) 0.227(5) Uani 1 2 d S TU P . .
B1 B 0.5250(10) 0.750000 0.7909(8) 0.065(3) Uani 1 2 d S TU P . .
F4 F 1.0242(5) 0.750000 0.8073(5) 0.114(2) Uani 1 2 d DS TU P . .
F5 F 1.1637(6) 0.6798(7) 0.8604(5) 0.227(5) Uani 1 1 d D U . . .
F6 F 1.1213(10) 0.750000 0.7319(7) 0.255(6) Uani 1 2 d DS TU P . .
B2 B 1.1125(12) 0.750000 0.8113(11) 0.175(6) Uani 1 2 d DS TU P . .

loop_
_atom_site_aniso_label
_atom_site_aniso_U_11
_atom_site_aniso_U_22
_atom_site_aniso_U_33
_atom_site_aniso_U_23
_atom_site_aniso_U_13
_atom_site_aniso_U_12
Au1 0.02131(14) 0.02478(15) 0.01654(13) 0.000 0.00707(10) 0.000
Pd1 0.0233(2) 0.0379(3) 0.0163(2) 0.000 0.01005(19) 0.000
N1 0.023(3) 0.025(3) 0.019(2) 0.000 0.011(2) 0.000
N2 0.026(3) 0.055(4) 0.028(3) 0.000 0.017(3) 0.000
N3 0.032(3) 0.065(4) 0.021(3) 0.000 0.011(2) 0.000
N4 0.0219(18) 0.024(2) 0.0195(17) 0.0010(15) 0.0060(15) 0.0026(15)
C1 0.026(3) 0.024(3) 0.020(3) 0.000 0.012(3) 0.000
C2 0.024(3) 0.021(3) 0.022(3) 0.000 0.010(3) 0.000
C3 0.025(3) 0.025(3) 0.021(3) 0.000 0.010(3) 0.000
C4 0.024(3) 0.047(4) 0.025(3) 0.000 0.012(3) 0.000
C5 0.024(4) 0.064(5) 0.030(4) 0.000 0.010(3) 0.000
C6 0.032(4) 0.058(5) 0.022(3) 0.000 0.004(3) 0.000
C7 0.030(4) 0.045(4) 0.020(3) 0.000 0.009(3) 0.000
C8 0.024(3) 0.021(3) 0.023(3) 0.000 0.009(3) 0.000
C9 0.027(3) 0.028(4) 0.017(3) 0.000 0.007(3) 0.000
C10 0.024(4) 0.068(6) 0.028(4) 0.000 0.012(3) 0.000
C11 0.026(3) 0.064(5) 0.022(3) 0.000 0.015(3) 0.000
C12 0.033(3) 0.075(4) 0.033(3) -0.002(3) 0.021(2) -0.003(3)
C13 0.048(3) 0.088(5) 0.044(3) -0.014(3) 0.032(3) -0.002(3)
C14 0.065(6) 0.092(8) 0.039(5) 0.000 0.037(5) 0.000
C15 0.048(3) 0.072(4) 0.057(4) 0.001(3) 0.038(3) 0.007(3)
C16 0.084(5) 0.067(5) 0.100(6) -0.018(4) 0.067(5) -0.005(4)
C17 0.057(4) 0.107(7) 0.094(6) 0.035(5) 0.041(4) 0.027(4)
C18 0.025(3) 0.031(4) 0.015(3) 0.000 0.010(2) 0.000
C19 0.034(3) 0.041(3) 0.027(2) 0.002(2) 0.017(2) -0.004(2)
C20 0.041(3) 0.057(4) 0.053(3) 0.001(3) 0.027(3) -0.011(3)
C21 0.035(4) 0.068(6) 0.060(5) 0.000 0.028(4) 0.000
C22 0.046(3) 0.029(3) 0.044(3) 0.004(2) 0.022(3) -0.004(2)
C23 0.096(5) 0.047(4) 0.049(4) -0.007(3) 0.019(4) 0.003(4)
C24 0.098(5) 0.052(4) 0.048(4) 0.016(3) 0.022(4) 0.008(4)
C25 0.026(3) 0.025(3) 0.023(3) 0.000 0.013(3) 0.000
C26 0.028(2) 0.033(2) 0.018(2) -0.0028(19) 0.0022(18) -0.002(2)
C27 0.031(2) 0.028(3) 0.018(2) -0.0021(19) 0.0030(19) -0.001(2)
C28 0.034(3) 0.037(3) 0.025(2) -0.001(2) 0.010(2) -0.006(2)
C29 0.050(3) 0.039(3) 0.038(3) 0.004(2) 0.012(3) -0.011(3)
C30 0.063(4) 0.029(3) 0.040(3) 0.005(2) 0.006(3) -0.003(3)
C31 0.048(3) 0.034(3) 0.039(3) 0.004(2) 0.008(3) 0.012(3)
C32 0.035(3) 0.031(3) 0.024(2) -0.001(2) 0.006(2) 0.003(2)
C33 0.032(3) 0.040(3) 0.037(3) -0.004(2) 0.009(2) 0.007(2)
C34 0.047(3) 0.073(4) 0.046(3) -0.019(3) 0.020(3) -0.001(3)
C35 0.037(3) 0.052(4) 0.047(3) -0.009(3) 0.008(3) 0.009(3)
C36 0.037(3) 0.044(3) 0.042(3) -0.003(2) 0.021(2) -0.007(2)
C37 0.037(3) 0.098(6) 0.081(5) -0.025(4) 0.008(3) 0.007(4)
C38 0.101(6) 0.101(6) 0.059(4) -0.006(4) 0.048(4) 0.021(5)
C39 0.040(4) 0.071(6) 0.027(4) 0.000 0.017(3) 0.000
C40 0.099(8) 0.107(9) 0.030(4) 0.000 0.034(5) 0.000
F1 0.105(5) 0.156(6) 0.098(4) 0.000 0.073(4) 0.000
F2 0.243(6) 0.116(4) 0.160(5) -0.020(4) 0.152(5) -0.023(4)
F3 0.164(7) 0.303(9) 0.191(8) 0.000 0.055(6) 0.000
B1 0.074(4) 0.075(5) 0.062(4) 0.000 0.045(4) 0.000
F4 0.085(5) 0.146(7) 0.094(5) 0.000 0.022(4) 0.000
F5 0.196(7) 0.366(12) 0.139(6) 0.061(6) 0.092(5) 0.151(7)
F6 0.217(11) 0.446(18) 0.120(8) 0.000 0.091(8) 0.000
B2 0.132(10) 0.326(14) 0.107(9) 0.000 0.091(8) 0.000

loop_
_atom_type_symbol
_atom_type_description
_atom_type_scat_dispersion_real
_atom_type_scat_dispersion_imag
_atom_type_scat_source
C C 0.0150 0.0070 'International Tables Vol C Tables 4.2.6.8 and 6.1.1.4'
H H 0.0000 0.0000 'International Tables Vol C Tables 4.2.6.8 and 6.1.1.4'
Au Au -4.8270 6.1600 'International Tables Vol C Tables 4.2.6.8 and 6.1.1.4'
B B 0.0070 0.0030 'International Tables Vol C Tables 4.2.6.8 and 6.1.1.4'
F F 0.0600 0.0410 'International Tables Vol C Tables 4.2.6.8 and 6.1.1.4'
N N 0.0250 0.0140 'International Tables Vol C Tables 4.2.6.8 and 6.1.1.4'
Pd Pd 0.0660 3.1310 'International Tables Vol C Tables 4.2.6.8 and 6.1.1.4'

loop_
_geom_angle_atom_site_label_1
_geom_angle_atom_site_label_2
_geom_angle_atom_site_label_3
_geom_angle
_geom_angle_site_symmetry_1
_geom_angle_site_symmetry_3
_geom_angle_publ_flag
C1 Au1 Pd1 62.94(17) . . ?
C1 Au1 C25 178.4(2) . . ?
C25 Au1 Pd1 115.45(17) . . ?
N2 Pd1 N3 96.3(2) . . ?
C2 Pd1 N2 89.7(2) . . ?
C2 Pd1 N3 174.0(2) . . ?
C1 N1 C18 118.3(5) . . ?
C9 N1 C1 121.6(5) . . ?
C9 N1 C18 120.1(5) . . ?
C10 N2 Pd1 128.0(5) . . ?
C10 N2 C11 117.6(6) . . ?
C11 N2 Pd1 114.4(4) . . ?
C39 N3 Pd1 174.7(6) . . ?
C25 N4 C26 110.6(4) . . ?
C25 N4 C27 127.0(4) . . ?
C26 N4 C27 121.5(4) . . ?
Au1 C1 Pd1 73.96(18) . . ?
N1 C1 Au1 123.7(4) . . ?
N1 C1 Pd1 162.4(4) . . ?
C2 C1 Au1 118.4(4) . . ?
C2 C1 Pd1 44.4(3) . . ?
C2 C1 N1 118.0(5) . . ?
C1 C2 Pd1 106.1(4) . . ?
C1 C2 C3 123.9(6) . . ?
C3 C2 Pd1 130.0(5) . . ?
C2 C3 C4 123.8(6) . . ?
C2 C3 C8 116.6(5) . . ?
C8 C3 C4 119.6(6) . . ?
C3 C4 C10 122.5(6) . . ?
C5 C4 C3 118.5(6) . . ?
C5 C4 C10 119.0(6) . . ?
C4 C5 H5 118.9 . . ?
C4 C5 C6 122.1(7) . . ?
C6 C5 H5 118.9 . . ?
C5 C6 H6 119.7 . . ?
C7 C6 C5 120.5(6) . . ?
C7 C6 H6 119.7 . . ?
C6 C7 H7 120.4 . . ?
C6 C7 C8 119.2(6) . . ?
C8 C7 H7 120.4 . . ?
C7 C8 C3 120.1(6) . . ?
C9 C8 C3 118.5(5) . . ?
C9 C8 C7 121.4(6) . . ?
N1 C9 C8 121.4(5) . . ?
N1 C9 H9 119.3 . . ?
C8 C9 H9 119.3 . . ?
N2 C10 C4 126.0(6) . . ?
N2 C10 H10 117.0 . . ?
C4 C10 H10 117.0 . . ?
C12 C11 N2 117.8(3) 4_575 . ?
C12 C11 N2 117.8(3) . . ?
C12 C11 C12 124.4(6) . 4_575 ?
C11 C12 C13 116.0(6) . . ?
C11 C12 C15 123.6(4) . . ?
C13 C12 C15 120.4(6) . . ?
C12 C13 H13 119.2 . . ?
C14 C13 C12 121.5(6) . . ?
C14 C13 H13 119.2 . . ?
C13 C14 C13 120.6(7) . 4_575 ?
C13 C14 H14 119.7 4_575 . ?
C13 C14 H14 119.7 . . ?
C12 C15 H15 107.6 . . ?
C12 C15 C16 114.3(5) . . ?
C12 C15 C17 109.9(5) . . ?
C16 C15 H15 107.6 . . ?
C16 C15 C17 109.7(6) . . ?
C17 C15 H15 107.5 . . ?
C15 C16 H16A 109.5 . . ?
C15 C16 H16B 109.5 . . ?
C15 C16 H16C 109.5 . . ?
H16A C16 H16B 109.5 . . ?
H16A C16 H16C 109.5 . . ?
H16B C16 H16C 109.5 . . ?
C15 C17 H17A 109.5 . . ?
C15 C17 H17B 109.5 . . ?
C15 C17 H17C 109.5 . . ?
H17A C17 H17B 109.5 . . ?
H17A C17 H17C 109.5 . . ?
H17B C17 H17C 109.5 . . ?
C19 C18 N1 117.6(3) 4_575 . ?
C19 C18 N1 117.6(3) . . ?
C19 C18 C19 124.8(6) . 4_575 ?
C18 C19 C22 122.8(4) . . ?
C20 C19 C18 115.5(5) . . ?
C20 C19 C22 121.7(5) . . ?
C19 C20 H20 119.2 . . ?
C21 C20 C19 121.6(6) . . ?
C21 C20 H20 119.2 . . ?
C20 C21 C20 121.0(7) . 4_575 ?
C20 C21 H21 119.5 4_575 . ?
C20 C21 H21 119.5 . . ?
C19 C22 H22 107.5 . . ?
C19 C22 C23 112.4(5) . . ?
C19 C22 C24 111.4(5) . . ?
C23 C22 H22 107.5 . . ?
C23 C22 C24 110.4(5) . . ?
C24 C22 H22 107.5 . . ?
C22 C23 H23A 109.5 . . ?
C22 C23 H23B 109.5 . . ?
C22 C23 H23C 109.5 . . ?
H23A C23 H23B 109.5 . . ?
H23A C23 H23C 109.5 . . ?
H23B C23 H23C 109.5 . . ?
C22 C24 H24A 109.5 . . ?
C22 C24 H24B 109.5 . . ?
C22 C24 H24C 109.5 . . ?
H24A C24 H24B 109.5 . . ?
H24A C24 H24C 109.5 . . ?
H24B C24 H24C 109.5 . . ?
N4 C25 Au1 127.0(3) 4_575 . ?
N4 C25 Au1 127.0(3) . . ?
N4 C25 N4 104.9(5) 4_575 . ?
N4 C26 H26 126.5 . . ?
C26 C26 N4 107.0(2) 4_575 . ?
C26 C26 H26 126.5 4_575 . ?
C28 C27 N4 116.7(4) . . ?
C32 C27 N4 120.3(4) . . ?
C32 C27 C28 122.9(5) . . ?
C27 C28 C29 116.7(5) . . ?
C27 C28 C36 123.6(5) . . ?
C29 C28 C36 119.7(5) . . ?
C28 C29 H29 119.6 . . ?
C30 C29 C28 120.8(5) . . ?
C30 C29 H29 119.6 . . ?
C29 C30 H30 119.2 . . ?
C29 C30 C31 121.5(5) . . ?
C31 C30 H30 119.2 . . ?
C30 C31 H31 119.8 . . ?
C30 C31 C32 120.4(5) . . ?
C32 C31 H31 119.8 . . ?
C27 C32 C31 117.7(5) . . ?
C27 C32 C33 122.5(5) . . ?
C31 C32 C33 119.9(5) . . ?
C32 C33 H33 108.2 . . ?
C32 C33 C34 111.9(4) . . ?
C32 C33 C35 109.6(4) . . ?
C34 C33 H33 108.2 . . ?
C34 C33 C35 110.7(4) . . ?
C35 C33 H33 108.2 . . ?
C33 C34 H34A 109.5 . . ?
C33 C34 H34B 109.5 . . ?
C33 C34 H34C 109.5 . . ?
H34A C34 H34B 109.5 . . ?
H34A C34 H34C 109.5 . . ?
H34B C34 H34C 109.5 . . ?
C33 C35 H35A 109.5 . . ?
C33 C35 H35B 109.5 . . ?
C33 C35 H35C 109.5 . . ?
H35A C35 H35B 109.5 . . ?
H35A C35 H35C 109.5 . . ?
H35B C35 H35C 109.5 . . ?
C28 C36 H36 107.8 . . ?
C28 C36 C37 110.8(5) . . ?
C28 C36 C38 112.0(5) . . ?
C37 C36 H36 107.8 . . ?
C38 C36 H36 107.8 . . ?
C38 C36 C37 110.5(5) . . ?
C36 C37 H37A 109.5 . . ?
C36 C37 H37B 109.5 . . ?
C36 C37 H37C 109.5 . . ?
H37A C37 H37B 109.5 . . ?
H37A C37 H37C 109.5 . . ?
H37B C37 H37C 109.5 . . ?
C36 C38 H38A 109.5 . . ?
C36 C38 H38B 109.5 . . ?
C36 C38 H38C 109.5 . . ?
H38A C38 H38B 109.5 . . ?
H38A C38 H38C 109.5 . . ?
H38B C38 H38C 109.5 . . ?
N3 C39 C40 179.3(9) . . ?
C39 C40 H40A 109.5 . . ?
C39 C40 H40B 109.5 . . ?
C39 C40 H40C 109.5 . . ?
H40A C40 H40B 109.5 . . ?
H40A C40 H40C 109.5 . . ?
H40B C40 H40C 109.5 . . ?
F1 B1 F2 111.9(8) . 4_575 ?
F1 B1 F2 111.9(8) . . ?
F2 B1 F2 97.4(9) . 4_575 ?
F3 B1 F1 109.2(12) . . ?
F3 B1 F2 113.1(9) . 4_575 ?
F3 B1 F2 113.1(9) . . ?
F4 B2 F6 118.1(15) . . ?
F5 B2 F4 110.4(9) 4_575 . ?
F5 B2 F4 110.4(9) . . ?
F5 B2 F5 99.7(16) 4_575 . ?
F5 B2 F6 108.3(9) 4_575 . ?
F5 B2 F6 108.3(9) . . ?

loop_
_geom_bond_atom_site_label_1
_geom_bond_atom_site_label_2
_geom_bond_distance
_geom_bond_site_symmetry_2
_geom_bond_publ_flag
Au1 Pd1 2.8443(5) . ?
Au1 C1 2.022(6) . ?
Au1 C25 2.043(6) . ?
Pd1 N2 2.055(5) . ?
Pd1 N3 2.152(6) . ?
Pd1 C2 1.920(6) . ?
N1 C1 1.379(7) . ?
N1 C9 1.338(8) . ?
N1 C18 1.448(8) . ?
N2 C10 1.289(9) . ?
N2 C11 1.461(8) . ?
N3 C39 1.123(9) . ?
N4 C25 1.351(5) . ?
N4 C26 1.386(5) . ?
N4 C27 1.456(6) . ?
C1 C2 1.350(8) . ?
C2 C3 1.401(8) . ?
C3 C4 1.418(9) . ?
C3 C8 1.417(8) . ?
C4 C5 1.375(9) . ?
C4 C10 1.452(9) . ?
C5 H5 0.9500 . ?
C5 C6 1.399(10) . ?
C6 H6 0.9500 . ?
C6 C7 1.370(10) . ?
C7 H7 0.9500 . ?
C7 C8 1.416(9) . ?
C8 C9 1.404(9) . ?
C9 H9 0.9500 . ?
C10 H10 0.9500 . ?
C11 C12 1.396(7) 4_575 ?
C11 C12 1.396(7) . ?
C12 C13 1.402(7) . ?
C12 C15 1.516(9) . ?
C13 H13 0.9500 . ?
C13 C14 1.370(8) . ?
C14 H14 0.9500 . ?
C15 H15 1.0000 . ?
C15 C16 1.524(9) . ?
C15 C17 1.535(9) . ?
C16 H16A 0.9800 . ?
C16 H16B 0.9800 . ?
C16 H16C 0.9800 . ?
C17 H17A 0.9800 . ?
C17 H17B 0.9800 . ?
C17 H17C 0.9800 . ?
C18 C19 1.399(6) 4_575 ?
C18 C19 1.399(6) . ?
C19 C20 1.392(7) . ?
C19 C22 1.514(7) . ?
C20 H20 0.9500 . ?
C20 C21 1.366(7) . ?
C21 H21 0.9500 . ?
C22 H22 1.0000 . ?
C22 C23 1.519(8) . ?
C22 C24 1.528(7) . ?
C23 H23A 0.9800 . ?
C23 H23B 0.9800 . ?
C23 H23C 0.9800 . ?
C24 H24A 0.9800 . ?
C24 H24B 0.9800 . ?
C24 H24C 0.9800 . ?
C26 C26 1.331(10) 4_575 ?
C26 H26 0.9500 . ?
C27 C28 1.402(7) . ?
C27 C32 1.391(7) . ?
C28 C29 1.406(7) . ?
C28 C36 1.507(7) . ?
C29 H29 0.9500 . ?
C29 C30 1.362(8) . ?
C30 H30 0.9500 . ?
C30 C31 1.374(8) . ?
C31 H31 0.9500 . ?
C31 C32 1.392(7) . ?
C32 C33 1.515(7) . ?
C33 H33 1.0000 . ?
C33 C34 1.523(7) . ?
C33 C35 1.540(7) . ?
C34 H34A 0.9800 . ?
C34 H34B 0.9800 . ?
C34 H34C 0.9800 . ?
C35 H35A 0.9800 . ?
C35 H35B 0.9800 . ?
C35 H35C 0.9800 . ?
C36 H36 1.0000 . ?
C36 C37 1.522(8) . ?
C36 C38 1.520(8) . ?
C37 H37A 0.9800 . ?
C37 H37B 0.9800 . ?
C37 H37C 0.9800 . ?
C38 H38A 0.9800 . ?
C38 H38B 0.9800 . ?
C38 H38C 0.9800 . ?
C39 C40 1.460(10) . ?
C40 H40A 0.9800 . ?
C40 H40B 0.9800 . ?
C40 H40C 0.9800 . ?
F1 B1 1.297(13) . ?
F2 B1 1.338(9) . ?
F3 B1 1.214(16) . ?
F4 B2 1.332(15) . ?
F5 B2 1.328(10) . ?
F6 B2 1.393(14) . ?

loop_
_smtbx_masks_void_nr
_smtbx_masks_void_average_x
_smtbx_masks_void_average_y
_smtbx_masks_void_average_z
_smtbx_masks_void_volume
_smtbx_masks_void_count_electrons
_smtbx_masks_void_content
1 0.000 -0.638 0.500 386.9 121.8 ?
2 0.165 0.250 0.044 17.4 0.0 ?
3 0.835 0.750 0.956 17.4 0.0 ?
